data_7115578
loop_
_publ_author_name
'Li Xu'
'Xue-Qing Mou'
'Zhi-Min Chen'
'Shao-Hua Wang'

_publ_section_title
;
 Copper-catalyzed intermolecular azidocyanation of aryl alkenes
;
_journal_name_full Chem.Commun.
_journal_page_first 10676
_journal_paper_doi 10.1039/C4cc04640D
_journal_volume 50
_journal_year 2014
_chemical_formula_moiety 'C11 H10 N4'
_chemical_formula_sum 'C11 H10 N4'
_chemical_formula_weight 198.23
_chemical_name_systematic
;
 ? 
;
_space_group_crystal_system monoclinic
_space_group_IT_number 14
_space_group_name_Hall '-P 2ybc'
_space_group_name_H-M_alt 'P 1 21/c 1'
_symmetry_space_group_name_Hall '-P 2ybc'
_symmetry_space_group_name_H-M 'P 1 21/c 1'
_atom_sites_solution_hydrogens geom
_atom_sites_solution_primary direct
_atom_sites_solution_secondary difmap
_audit_creation_date 2014-06-18
_audit_creation_method
;
Olex2 1.2
(compiled 2014.05.21 svn.r2940 for OlexSys, GUI svn.r4846)
;
_cell_angle_alpha 90.00
_cell_angle_beta 103.050(7)
_cell_angle_gamma 90.00
_cell_formula_units_Z 4
_cell_length_a 9.1608(8)
_cell_length_b 7.6873(5)
_cell_length_c 14.6054(11)
_cell_measurement_reflns_used 1131
_cell_measurement_temperature 293(2)
_cell_measurement_theta_max 26.0170
_cell_measurement_theta_min 3.8940
_cell_volume 1001.98(14)
_computing_cell_refinement
;
CrysAlisPro, Agilent Technologies,
Version 1.171.36.28 (release 01-02-2013 CrysAlis171 .NET)
(compiled Feb  1 2013,16:14:44)
;
_computing_data_collection
;
CrysAlisPro, Agilent Technologies,
Version 1.171.36.28 (release 01-02-2013 CrysAlis171 .NET)
(compiled Feb  1 2013,16:14:44)
;
_computing_data_reduction
;
CrysAlisPro, Agilent Technologies,
Version 1.171.36.28 (release 01-02-2013 CrysAlis171 .NET)
(compiled Feb  1 2013,16:14:44)
;
_computing_molecular_graphics 'Olex2 (Dolomanov et al., 2009)'
_computing_publication_material 'Olex2 (Dolomanov et al., 2009)'
_computing_structure_refinement 'ShelXL (Sheldrick, 2008)'
_computing_structure_solution 'ShelXS (Sheldrick, 2008)'
_diffrn_ambient_temperature 293(2)
_diffrn_detector_area_resol_mean 16.0733
_diffrn_measured_fraction_theta_full 0.997
_diffrn_measured_fraction_theta_max 0.997
_diffrn_measurement_details
;
  1 omega   -4.00   23.00   1.5000    5.0000
omega____ theta____ kappa____ phi______ frames
    -      -19.5262  -99.0000  -60.0000 18

  2 omega -102.00  -76.50   1.5000    5.0000
omega____ theta____ kappa____ phi______ frames
    -      -19.5262  178.0000   60.0000 17

  3 omega  -43.00   48.50   1.5000    5.0000
omega____ theta____ kappa____ phi______ frames
    -       22.8075  -57.0000    0.0000 61

  4 omega   46.00   73.00   1.5000    5.0000
omega____ theta____ kappa____ phi______ frames
    -       22.8075   38.0000  -60.0000 18

  5 omega   -2.00   92.50   1.5000    5.0000
omega____ theta____ kappa____ phi______ frames
    -       22.8075   57.0000  150.0000 63
;
_diffrn_measurement_device_type 'SuperNova, Dual, Cu at zero, Eos'
_diffrn_measurement_method '\w scans'
_diffrn_orient_matrix_UB_11 0.0694820000
_diffrn_orient_matrix_UB_12 0.0286945000
_diffrn_orient_matrix_UB_13 -0.0081975000
_diffrn_orient_matrix_UB_21 -0.0247257000
_diffrn_orient_matrix_UB_22 0.0874924000
_diffrn_orient_matrix_UB_23 -0.0004261000
_diffrn_orient_matrix_UB_31 0.0295667000
_diffrn_orient_matrix_UB_32 0.0055216000
_diffrn_orient_matrix_UB_33 0.0492030000
_diffrn_radiation_monochromator mirror
_diffrn_radiation_type MoK\a
_diffrn_radiation_wavelength 0.71000
_diffrn_reflns_av_R_equivalents 0.0380
_diffrn_reflns_av_unetI/netI 0.0513
_diffrn_reflns_limit_h_max 11
_diffrn_reflns_limit_h_min -9
_diffrn_reflns_limit_k_max 9
_diffrn_reflns_limit_k_min -9
_diffrn_reflns_limit_l_max 18
_diffrn_reflns_limit_l_min -17
_diffrn_reflns_number 4105
_diffrn_reflns_theta_full 25.50
_diffrn_reflns_theta_max 25.99
_diffrn_reflns_theta_min 3.01
_diffrn_source 'SuperNova (Mo) X-ray Source'
_exptl_absorpt_coefficient_mu 0.084
_exptl_absorpt_correction_T_max 1.00000
_exptl_absorpt_correction_T_min 0.88114
_exptl_absorpt_correction_type multi-scan
_exptl_absorpt_process_details
;
CrysAlisPro, Agilent Technologies,
Version 1.171.36.28 (release 01-02-2013 CrysAlis171 .NET)
(compiled Feb  1 2013,16:14:44)
Empirical absorption correction using spherical harmonics,
 implemented in SCALE3 ABSPACK scaling algorithm.
;
_exptl_crystal_colour 'clear light colourless'
_exptl_crystal_density_diffrn 1.314
_exptl_crystal_density_method 'not measured'
_exptl_crystal_description block
_exptl_crystal_F_000 416
_exptl_crystal_size_max 0.33
_exptl_crystal_size_mid 0.29
_exptl_crystal_size_min 0.21
_refine_diff_density_max 0.133
_refine_diff_density_min -0.188
_refine_diff_density_rms 0.042
_refine_ls_extinction_method none
_refine_ls_goodness_of_fit_ref 1.130
_refine_ls_hydrogen_treatment constr
_refine_ls_matrix_type full
_refine_ls_number_parameters 136
_refine_ls_number_reflns 1967
_refine_ls_number_restraints 0
_refine_ls_restrained_S_all 1.130
_refine_ls_R_factor_all 0.0784
_refine_ls_R_factor_gt 0.0562
_refine_ls_shift/su_max 0.000
_refine_ls_shift/su_mean 0.000
_refine_ls_structure_factor_coef Fsqd
_refine_ls_weighting_details 'calc w=1/[\s^2^(Fo^2^)+(0.0422P)^2^+0.2268P] where P=(Fo^2^+2Fc^2^)/3'
_refine_ls_weighting_scheme calc
_refine_ls_wR_factor_gt 0.1275
_refine_ls_wR_factor_ref 0.1443
_reflns_number_gt 1413
_reflns_number_total 1967
_reflns_threshold_expression >2sigma(I)
_cod_data_source_file c4cc04640d2.cif
_cod_data_source_block wangshaohua0617
_cod_original_cell_volume 1001.98(13)
_cod_database_code 7115578
_reflns_odcompleteness_completeness 99.51
_reflns_odcompleteness_iscentric 1
_reflns_odcompleteness_theta 26.32
_olex2_refinement_description
;
1. Fixed Uiso
 At 1.2 times of:
  All C(H) groups, All C(H,H) groups
2.a Ternary CH refined with riding coordinates:
 C1(H1), C2(H2)
2.b Secondary CH2 refined with riding coordinates:
 C3(H3A,H3B), C4(H4A,H4B)
2.c Aromatic/amide H refined with riding coordinates:
 C6(H6), C7(H7), C8(H8), C9(H9)
;
_olex2_submission_special_instructions 'No special instructions were received'

loop_
_space_group_symop_id
_space_group_symop_operation_xyz
1 'x, y, z'
2 '-x, y+1/2, -z+1/2'
3 '-x, -y, -z'
4 'x, -y-1/2, z-1/2'

loop_
_atom_site_label
_atom_site_type_symbol
_atom_site_fract_x
_atom_site_fract_y
_atom_site_fract_z
_atom_site_U_iso_or_equiv
_atom_site_adp_type
_atom_site_occupancy
_atom_site_calc_flag
_atom_site_refinement_flags_posn
N1 N 0.0214(2) -0.1818(3) 0.90514(18) 0.0775(7) Uani 1 d .
N2 N -0.0408(2) 0.2776(3) 0.84787(13) 0.0632(6) Uani 1 d .
N3 N -0.1004(2) 0.3838(2) 0.88999(13) 0.0502(5) Uani 1 d .
N4 N -0.1721(2) 0.4777(3) 0.91940(17) 0.0735(7) Uani 1 d .
C1 C 0.1538(2) 0.0744(2) 0.84018(13) 0.0391(5) Uani 1 d .
H1 H 0.1101 0.0849 0.7727 0.047 Uiso 1 calc R
C2 C 0.1218(2) 0.2437(3) 0.88668(14) 0.0439(5) Uani 1 d .
H2 H 0.1404 0.2276 0.9549 0.053 Uiso 1 calc R
C3 C 0.2211(3) 0.3858(3) 0.86441(16) 0.0583(6) Uani 1 d .
H3A H 0.1938 0.4960 0.8882 0.070 Uiso 1 calc R
H3B H 0.2085 0.3959 0.7969 0.070 Uiso 1 calc R
C4 C 0.3825(3) 0.3431(3) 0.90948(18) 0.0634(7) Uani 1 d .
H4A H 0.4471 0.4270 0.8886 0.076 Uiso 1 calc R
H4B H 0.3976 0.3542 0.9771 0.076 Uiso 1 calc R
C5 C 0.4276(2) 0.1625(3) 0.88649(14) 0.0485(6) Uani 1 d .
C6 C 0.5783(3) 0.1179(4) 0.89755(17) 0.0662(7) Uani 1 d .
H6 H 0.6513 0.2000 0.9218 0.079 Uiso 1 calc R
C7 C 0.6217(3) -0.0431(4) 0.87369(17) 0.0702(8) Uani 1 d .
H7 H 0.7229 -0.0694 0.8821 0.084 Uiso 1 calc R
C8 C 0.5151(3) -0.1662(4) 0.83719(16) 0.0629(7) Uani 1 d .
H8 H 0.5439 -0.2747 0.8192 0.075 Uiso 1 calc R
C9 C 0.3648(2) -0.1272(3) 0.82748(15) 0.0494(6) Uani 1 d .
H9 H 0.2927 -0.2110 0.8042 0.059 Uiso 1 calc R
C10 C 0.3204(2) 0.0355(3) 0.85212(13) 0.0399(5) Uani 1 d .
C11 C 0.0785(2) -0.0707(3) 0.87580(16) 0.0501(6) Uani 1 d .

loop_
_atom_site_aniso_label
_atom_site_aniso_U_11
_atom_site_aniso_U_22
_atom_site_aniso_U_33
_atom_site_aniso_U_23
_atom_site_aniso_U_13
_atom_site_aniso_U_12
N1 0.0616(13) 0.0652(14) 0.1152(19) 0.0070(13) 0.0397(13) -0.0124(11)
N2 0.0553(12) 0.0737(14) 0.0578(11) -0.0125(11) 0.0074(9) 0.0216(11)
N3 0.0486(11) 0.0449(11) 0.0605(11) 0.0013(9) 0.0197(9) -0.0007(9)
N4 0.0594(13) 0.0628(14) 0.1059(18) -0.0213(13) 0.0347(13) -0.0010(11)
C1 0.0363(10) 0.0407(11) 0.0414(10) -0.0024(9) 0.0108(8) -0.0028(9)
C2 0.0468(12) 0.0457(12) 0.0401(10) -0.0009(9) 0.0116(9) 0.0022(10)
C3 0.0791(17) 0.0404(12) 0.0585(13) -0.0010(11) 0.0222(12) -0.0036(12)
C4 0.0707(16) 0.0548(15) 0.0666(15) -0.0058(12) 0.0193(13) -0.0284(13)
C5 0.0440(12) 0.0584(14) 0.0448(11) 0.0039(10) 0.0141(9) -0.0152(10)
C6 0.0419(13) 0.093(2) 0.0642(15) 0.0096(14) 0.0122(11) -0.0204(14)
C7 0.0356(12) 0.115(2) 0.0629(15) 0.0185(16) 0.0169(11) 0.0069(15)
C8 0.0528(14) 0.0826(18) 0.0578(14) 0.0072(13) 0.0219(11) 0.0215(13)
C9 0.0425(12) 0.0556(14) 0.0510(12) -0.0005(11) 0.0124(9) 0.0035(10)
C10 0.0362(10) 0.0464(11) 0.0389(10) 0.0026(9) 0.0125(8) -0.0024(9)
C11 0.0373(11) 0.0478(13) 0.0681(14) -0.0008(11) 0.0180(10) -0.0020(10)

loop_
_atom_type_symbol
_atom_type_description
_atom_type_scat_dispersion_real
_atom_type_scat_dispersion_imag
_atom_type_scat_source
C C 0.0033 0.0016 'International Tables Vol C Tables 4.2.6.8 and 6.1.1.4'
H H 0.0000 0.0000 'International Tables Vol C Tables 4.2.6.8 and 6.1.1.4'
N N 0.0061 0.0033 'International Tables Vol C Tables 4.2.6.8 and 6.1.1.4'

loop_
_geom_angle_atom_site_label_1
_geom_angle_atom_site_label_2
_geom_angle_atom_site_label_3
_geom_angle
N3 N2 C2 116.51(18)
N4 N3 N2 170.6(2)
C2 C1 H1 107.5
C10 C1 H1 107.5
C10 C1 C2 113.80(16)
C11 C1 H1 107.5
C11 C1 C2 109.73(16)
C11 C1 C10 110.43(16)
N2 C2 C1 104.77(16)
N2 C2 H2 109.7
N2 C2 C3 113.08(18)
C1 C2 H2 109.7
C3 C2 C1 109.69(16)
C3 C2 H2 109.7
C2 C3 H3A 109.9
C2 C3 H3B 109.9
C2 C3 C4 109.14(18)
H3A C3 H3B 108.3
C4 C3 H3A 109.9
C4 C3 H3B 109.9
C3 C4 H4A 109.0
C3 C4 H4B 109.0
H4A C4 H4B 107.8
C5 C4 C3 113.13(18)
C5 C4 H4A 109.0
C5 C4 H4B 109.0
C6 C5 C4 120.9(2)
C10 C5 C4 121.27(19)
C10 C5 C6 117.8(2)
C5 C6 H6 119.0
C7 C6 C5 121.9(2)
C7 C6 H6 119.0
C6 C7 H7 120.0
C6 C7 C8 119.9(2)
C8 C7 H7 120.0
C7 C8 H8 120.3
C7 C8 C9 119.5(2)
C9 C8 H8 120.3
C8 C9 H9 119.6
C8 C9 C10 120.8(2)
C10 C9 H9 119.6
C5 C10 C1 120.53(18)
C9 C10 C1 119.40(18)
C9 C10 C5 120.07(19)
N1 C11 C1 178.6(3)

loop_
_geom_bond_atom_site_label_1
_geom_bond_atom_site_label_2
_geom_bond_distance
N1 C11 1.135(3)
N2 N3 1.223(2)
N2 C2 1.492(3)
N3 N4 1.124(2)
C1 H1 0.9800
C1 C2 1.527(3)
C1 C10 1.526(3)
C1 C11 1.467(3)
C2 H2 0.9800
C2 C3 1.503(3)
C3 H3A 0.9700
C3 H3B 0.9700
C3 C4 1.513(3)
C4 H4A 0.9700
C4 H4B 0.9700
C4 C5 1.507(3)
C5 C6 1.396(3)
C5 C10 1.395(3)
C6 H6 0.9300
C6 C7 1.369(4)
C7 H7 0.9300
C7 C8 1.377(4)
C8 H8 0.9300
C8 C9 1.385(3)
C9 H9 0.9300
C9 C10 1.387(3)

loop_
_geom_torsion_atom_site_label_1
_geom_torsion_atom_site_label_2
_geom_torsion_atom_site_label_3
_geom_torsion_atom_site_label_4
_geom_torsion
N2 C2 C3 C4 177.96(18)
N3 N2 C2 C1 163.94(19)
N3 N2 C2 C3 -76.6(3)
C1 C2 C3 C4 -65.5(2)
C2 N2 N3 N4 177.3(13)
C2 C1 C10 C5 -11.6(3)
C2 C1 C10 C9 169.06(17)
C2 C1 C11 N1 -50(10)
C2 C3 C4 C5 51.6(3)
C3 C4 C5 C6 161.0(2)
C3 C4 C5 C10 -18.0(3)
C4 C5 C6 C7 -177.4(2)
C4 C5 C10 C1 -2.2(3)
C4 C5 C10 C9 177.06(19)
C5 C6 C7 C8 0.3(4)
C6 C5 C10 C1 178.77(18)
C6 C5 C10 C9 -1.9(3)
C6 C7 C8 C9 -1.8(4)
C7 C8 C9 C10 1.4(3)
C8 C9 C10 C1 179.78(18)
C8 C9 C10 C5 0.5(3)
C10 C1 C2 N2 166.84(16)
C10 C1 C2 C3 45.2(2)
C10 C1 C11 N1 77(10)
C10 C5 C6 C7 1.6(3)
C11 C1 C2 N2 -68.9(2)
C11 C1 C2 C3 169.46(17)
C11 C1 C10 C5 -135.55(19)
C11 C1 C10 C9 45.2(2)
